data_4311844
loop_
_publ_author_name
'Ru-Qiang Zou'
'Xian-He Bu'
'Ruo-Hua Zhang'

_publ_contact_author
;
  Xian-He Bu
  Department of Chemistry, Nankai University, Tianjin 300071,China
;
_publ_contact_author_email buxh@nankai.edu.cn
_publ_section_title
;
 Novel Eclipsed 2D Cadmium(II) Coordination Polymers with Open-Channel
 Structure Constructed from Terephthalate and 3-(2-Pyridyl)pyrazole:
 Crystal Structures, Emission Properties, and Inclusion of Guest Molecules
;
_journal_name_full 'Inorganic Chemistry'
_journal_page_first 5382
_journal_page_last 5386
_journal_paper_doi 10.1021/ic049625e
_journal_volume 43
_journal_year 2004
_chemical_formula_sum 'C24 H22 Cd N6 O6'
_chemical_formula_weight 602.88
_chemical_name_systematic
; 
 ? 
;
_space_group_IT_number 2
_symmetry_cell_setting triclinic
_symmetry_space_group_name_Hall '-P 1'
_symmetry_space_group_name_H-M 'P -1'
_atom_sites_solution_hydrogens geom
_atom_sites_solution_primary direct
_atom_sites_solution_secondary difmap
_audit_creation_method SHELXL-97
_cell_angle_alpha 113.765(6)
_cell_angle_beta 92.672(7)
_cell_angle_gamma 108.919(6)
_cell_formula_units_Z 2
_cell_length_a 10.329(4)
_cell_length_b 10.354(4)
_cell_length_c 12.222(5)
_cell_measurement_reflns_used 642
_cell_measurement_temperature 293(2)
_cell_measurement_theta_max 19.86
_cell_measurement_theta_min 3.22
_cell_volume 1107.7(8)
_computing_cell_refinement SMART
_computing_data_collection 'SMART (Bruker, 1998)'
_computing_data_reduction 'SAINT (Bruker, 1998)'
_computing_molecular_graphics 'SHELXTL (Sheldrick, 1997b)'
_computing_publication_material SHELXTL
_computing_structure_refinement 'SHELXL-97 (Sheldrick, 1997a)'
_computing_structure_solution 'SHELXS-97 (Sheldrick, 1997a)'
_diffrn_ambient_temperature 293(2)
_diffrn_measured_fraction_theta_full 0.987
_diffrn_measured_fraction_theta_max 0.987
_diffrn_measurement_device_type 'Bruker SMART CCD area-detector'
_diffrn_measurement_method '\f and \w scans'
_diffrn_radiation_monochromator graphite
_diffrn_radiation_source 'fine-focus sealed tube'
_diffrn_radiation_type MoK\a
_diffrn_radiation_wavelength 0.71073
_diffrn_reflns_av_R_equivalents 0.0267
_diffrn_reflns_av_sigmaI/netI 0.0683
_diffrn_reflns_limit_h_max 11
_diffrn_reflns_limit_h_min -12
_diffrn_reflns_limit_k_max 11
_diffrn_reflns_limit_k_min -12
_diffrn_reflns_limit_l_max 15
_diffrn_reflns_limit_l_min -7
_diffrn_reflns_number 6426
_diffrn_reflns_theta_full 26.43
_diffrn_reflns_theta_max 26.43
_diffrn_reflns_theta_min 2.24
_diffrn_standards_number 0
_exptl_absorpt_coefficient_mu 1.044
_exptl_absorpt_correction_T_max 1.000000
_exptl_absorpt_correction_T_min 0.855327
_exptl_absorpt_correction_type multi-scan
_exptl_absorpt_process_details '(sadabs; sheldrick, 1998)'
_exptl_crystal_colour colorless
_exptl_crystal_density_diffrn 1.808
_exptl_crystal_density_meas ?
_exptl_crystal_density_method 'not measured'
_exptl_crystal_description block
_exptl_crystal_F_000 608
_exptl_crystal_size_max 0.30
_exptl_crystal_size_mid 0.25
_exptl_crystal_size_min 0.20
_refine_diff_density_max 1.669
_refine_diff_density_min -1.884
_refine_diff_density_rms 0.181
_refine_ls_extinction_method none
_refine_ls_goodness_of_fit_ref 1.103
_refine_ls_hydrogen_treatment mixed
_refine_ls_matrix_type full
_refine_ls_number_parameters 244
_refine_ls_number_reflns 4493
_refine_ls_number_restraints 26
_refine_ls_restrained_S_all 1.104
_refine_ls_R_factor_all 0.1033
_refine_ls_R_factor_gt 0.0712
_refine_ls_shift/su_max 0.000
_refine_ls_shift/su_mean 0.000
_refine_ls_structure_factor_coef Fsqd
_refine_ls_weighting_details 'calc w=1/[\s^2^(Fo^2^)+(0.1281P)^2^+0.6836P] where P=(Fo^2^+2Fc^2^)/3'
_refine_ls_weighting_scheme calc
_refine_ls_wR_factor_gt 0.1949
_refine_ls_wR_factor_ref 0.2166
_reflns_number_gt 3187
_reflns_number_total 4493
_reflns_threshold_expression I>2\s(I)
_cod_data_source_file ic049625esi20040322_123820_2.cif
_cod_data_source_block complex2
_cod_depositor_comments
;
The following automatic conversions were performed:
'_symmetry_cell_setting' value 'Triclinic' changed to 'triclinic'
according to '/home/saulius/struct/CIF-dictionaries/cif_core.dic'
dictionary named 'cif_core.dic' version 2.4.1 from 2010-06-29.

Automatic conversion script
Id: cif_fix_enum 1527 2010-12-29 10:47:43Z saulius 

The following automatic conversions were performed:

'_exptl_absorpt_correction_type' tag value 'multi-scans' was replaced
with 'multi-scan' value.

Automatic conversion script
Id: cif_fix_values 1646 2011-03-28 12:23:43Z adriana 

The following automatic conversions were performed:

'_exptl_crystal_density_meas' value 'none' was changed to '?' - the
value is perceived as not measured.

Automatic conversion script
Id: cif_fix_values 3008 2015-01-20 13:52:24Z robertas 
;
_cod_database_code 4311844

loop_
_symmetry_equiv_pos_as_xyz
'x, y, z'
'-x, -y, -z'

loop_
_atom_site_label
_atom_site_type_symbol
_atom_site_fract_x
_atom_site_fract_y
_atom_site_fract_z
_atom_site_U_iso_or_equiv
_atom_site_adp_type
_atom_site_occupancy
_atom_site_symmetry_multiplicity
_atom_site_calc_flag
_atom_site_refinement_flags
_atom_site_disorder_assembly
_atom_site_disorder_group
Cd1 Cd 0.17860(6) 0.12300(6) 0.11294(5) 0.0431(3) Uani 1 1 d . . .
O1 O 0.2083(8) 0.3811(8) 0.2730(6) 0.0706(19) Uani 1 1 d . . .
O2 O 0.0495(8) 0.1742(8) 0.2629(6) 0.0692(19) Uani 1 1 d . . .
O3 O 0.1797(7) -0.0865(6) 0.1406(6) 0.0620(17) Uani 1 1 d . . .
O4 O -0.0003(6) 0.1429(6) -0.0028(5) 0.0526(14) Uani 1 1 d . . .
N1 N 0.2816(8) 0.0714(9) -0.0531(8) 0.0577(19) Uani 1 1 d . . .
N2 N 0.4256(8) 0.2352(8) 0.1781(8) 0.066(2) Uani 1 1 d . . .
N3 N 0.2370(9) -0.0096(10) -0.1756(8) 0.069(2) Uani 1 1 d . . .
H3B H 0.1511 -0.0556 -0.2138 0.082 Uiso 1 1 calc R . .
C1 C 0.4921(13) 0.3175(15) 0.2946(13) 0.093(4) Uani 1 1 d . . .
H1A H 0.4397 0.3302 0.3553 0.112 Uiso 1 1 calc R . .
C2 C 0.6368(17) 0.385(2) 0.328(2) 0.137(8) Uani 1 1 d . . .
H2A H 0.6801 0.4402 0.4107 0.164 Uiso 1 1 calc R . .
C3 C 0.7113(16) 0.370(2) 0.245(2) 0.151(10) Uani 1 1 d . . .
H3A H 0.8082 0.4170 0.2656 0.182 Uiso 1 1 calc R . .
C4 C 0.6431(12) 0.2847(16) 0.1249(18) 0.108(5) Uani 1 1 d . . .
H4A H 0.6961 0.2725 0.0646 0.130 Uiso 1 1 calc R . .
C5 C 0.5008(9) 0.2165(11) 0.0901(12) 0.069(3) Uani 1 1 d . . .
C6 C 0.4211(9) 0.1254(11) -0.0323(11) 0.062(3) Uani 1 1 d . . .
C7 C 0.4674(14) 0.0781(16) -0.1432(15) 0.096(4) Uani 1 1 d . . .
H7A H 0.5591 0.1006 -0.1544 0.115 Uiso 1 1 calc R . .
C8 C 0.3503(16) -0.0062(17) -0.2286(14) 0.098(4) Uani 1 1 d . . .
H8A H 0.3466 -0.0554 -0.3120 0.117 Uiso 1 1 calc R . .
C9 C 0.0734(9) -0.1812(9) 0.0598(7) 0.0447(18) Uani 1 1 d . . .
C10 C 0.0331(9) -0.3460(8) 0.0311(7) 0.0453(18) Uani 1 1 d . . .
C11 C -0.0610(13) -0.4615(10) -0.0775(9) 0.078(3) Uani 1 1 d . . .
H11A H -0.1020 -0.4352 -0.1306 0.094 Uiso 1 1 calc R . .
C12 C -0.0927(14) -0.6101(10) -0.1058(9) 0.081(4) Uani 1 1 d . . .
H12A H -0.1563 -0.6841 -0.1774 0.097 Uiso 1 1 calc R . .
C13 C 0.1077(11) 0.3189(11) 0.3097(8) 0.057(2) Uani 1 1 d . . .
C14 C 0.0518(9) 0.4108(9) 0.4084(7) 0.050(2) Uani 1 1 d . . .
C15 C -0.0276(11) 0.3506(10) 0.4742(8) 0.059(2) Uani 1 1 d . . .
H15A H -0.0470 0.2495 0.4574 0.071 Uiso 1 1 calc R . .
C16 C 0.0802(11) 0.5625(10) 0.4339(8) 0.058(2) Uani 1 1 d . . .
H16A H 0.1343 0.6052 0.3894 0.069 Uiso 1 1 calc R . .
C17 C 0.485(3) 0.472(3) 0.0083(16) 0.230 Uiso 0.592(6) 1 d PGD . 1
C18 C 0.458(2) 0.534(3) 0.1191(16) 0.200 Uiso 0.592(6) 1 d PGD . 1
C19 C 0.5746(15) 0.6490(15) 0.1917(12) 0.136 Uiso 0.592(6) 1 d PGD . 1
N5 N 0.6732(19) 0.658(2) 0.1259(16) 0.297 Uiso 0.592(6) 1 d PGD . 1
N4 N 0.618(3) 0.549(3) 0.0125(17) 0.199 Uiso 0.592(6) 1 d PGD . 1
C22 C 0.6281(17) 0.9435(16) 0.5734(13) 0.207 Uiso 0.592(6) 1 d PGD . 1
C23 C 0.5113(16) 0.9105(18) 0.4909(17) 0.208 Uiso 0.592(6) 1 d PGD . 1
C24 C 0.4939(12) 0.8154(15) 0.3677(16) 0.251 Uiso 0.592(6) 1 d PGD . 1
C20 C 0.5932(12) 0.7533(12) 0.3271(12) 0.161 Uiso 0.592(6) 1 d PGD . 1
N6 N 0.7101(12) 0.7862(12) 0.4097(11) 0.137 Uiso 0.592(6) 1 d PGD . 1
C21 C 0.7275(14) 0.8813(14) 0.5328(11) 0.225 Uiso 0.592(6) 1 d PGD . 1
C30 C 0.5145(12) 0.7203(14) 0.3840(14) 0.249 Uiso 0.408(6) 1 d PGD . 2
C31 C 0.6066(13) 0.6583(11) 0.3244(12) 0.239 Uiso 0.408(6) 1 d PGD . 2
C32 C 0.7498(12) 0.7418(13) 0.3611(11) 0.235 Uiso 0.408(6) 1 d PGD . 2
C28 C 0.8008(12) 0.8874(13) 0.4574(11) 0.253 Uiso 0.408(6) 1 d PGD . 2
N9 N 0.7087(15) 0.9495(13) 0.5170(12) 0.236 Uiso 0.408(6) 1 d PGD . 2
C29 C 0.5656(14) 0.8659(15) 0.4803(14) 0.233 Uiso 0.408(6) 1 d PGD . 2
C25 C 1.1831(16) 1.072(3) 0.504(2) 0.123 Uiso 0.408(6) 1 d PGD . 2
C26 C 1.0577(17) 0.968(3) 0.4311(18) 0.124 Uiso 0.408(6) 1 d PGD . 2
C27 C 0.9578(13) 0.9804(15) 0.4987(12) 0.098 Uiso 0.408(6) 1 d PGD . 2
N8 N 1.0215(16) 1.0924(19) 0.6129(14) 0.092 Uiso 0.408(6) 1 d PGD . 2
N7 N 1.1607(17) 1.149(2) 0.6160(19) 0.158 Uiso 0.408(6) 1 d PGD . 2
O2W O 0.346(2) 0.739(2) 0.4047(18) 0.225 Uiso 1 1 d . A 3
O1W O 0.674(2) 1.051(2) 0.6736(18) 0.229 Uiso 1 1 d . B 3

loop_
_atom_site_aniso_label
_atom_site_aniso_U_11
_atom_site_aniso_U_22
_atom_site_aniso_U_33
_atom_site_aniso_U_23
_atom_site_aniso_U_13
_atom_site_aniso_U_12
Cd1 0.0391(4) 0.0306(3) 0.0512(4) 0.0089(2) 0.0026(2) 0.0155(2)
O1 0.072(5) 0.080(5) 0.059(4) 0.017(4) 0.011(4) 0.044(4)
O2 0.088(5) 0.060(4) 0.056(4) 0.009(3) 0.008(3) 0.046(4)
O3 0.067(4) 0.038(3) 0.062(4) 0.011(3) -0.013(3) 0.015(3)
O4 0.054(3) 0.036(3) 0.073(4) 0.027(3) -0.001(3) 0.022(3)
N1 0.046(4) 0.053(4) 0.078(5) 0.029(4) 0.017(4) 0.022(3)
N2 0.048(4) 0.041(4) 0.091(6) 0.013(4) -0.016(4) 0.020(3)
N3 0.062(5) 0.074(6) 0.073(6) 0.032(5) 0.024(4) 0.028(4)
C1 0.070(7) 0.082(8) 0.116(10) 0.029(8) -0.016(7) 0.040(6)
C2 0.069(10) 0.103(12) 0.177(19) 0.015(12) -0.060(11) 0.029(9)
C3 0.050(9) 0.101(12) 0.26(3) 0.062(16) -0.054(13) 0.012(8)
C4 0.046(6) 0.096(10) 0.203(18) 0.091(12) 0.010(9) 0.021(6)
C5 0.029(4) 0.059(6) 0.127(10) 0.047(6) 0.005(5) 0.021(4)
C6 0.040(5) 0.067(6) 0.102(8) 0.052(6) 0.028(5) 0.029(4)
C7 0.066(8) 0.097(9) 0.151(13) 0.071(10) 0.046(9) 0.038(7)
C8 0.115(12) 0.126(12) 0.104(10) 0.071(10) 0.073(10) 0.076(10)
C9 0.054(5) 0.035(4) 0.052(5) 0.018(4) 0.016(4) 0.027(4)
C10 0.054(5) 0.034(4) 0.051(4) 0.016(3) 0.004(4) 0.025(3)
C11 0.115(9) 0.038(5) 0.068(6) 0.019(4) -0.033(6) 0.024(5)
C12 0.124(10) 0.038(5) 0.061(6) 0.012(4) -0.033(6) 0.026(5)
C13 0.066(6) 0.059(6) 0.041(4) 0.009(4) -0.008(4) 0.038(5)
C14 0.062(5) 0.045(4) 0.035(4) 0.004(3) -0.008(4) 0.032(4)
C15 0.089(7) 0.042(4) 0.039(4) 0.004(4) 0.001(5) 0.035(5)
C16 0.074(6) 0.043(5) 0.043(5) 0.005(4) 0.000(4) 0.026(4)

loop_
_atom_type_symbol
_atom_type_description
_atom_type_scat_dispersion_real
_atom_type_scat_dispersion_imag
_atom_type_scat_source
C C 0.0033 0.0016 'International Tables Vol C Tables 4.2.6.8 and 6.1.1.4'
H H 0.0000 0.0000 'International Tables Vol C Tables 4.2.6.8 and 6.1.1.4'
N N 0.0061 0.0033 'International Tables Vol C Tables 4.2.6.8 and 6.1.1.4'
O O 0.0106 0.0060 'International Tables Vol C Tables 4.2.6.8 and 6.1.1.4'
Cd Cd -0.8075 1.2024 'International Tables Vol C Tables 4.2.6.8 and 6.1.1.4'

loop_
_geom_angle_atom_site_label_1
_geom_angle_atom_site_label_2
_geom_angle_atom_site_label_3
_geom_angle
_geom_angle_site_symmetry_1
_geom_angle_site_symmetry_3
_geom_angle_publ_flag
N1 Cd1 O2 171.9(2) . . ?
N1 Cd1 O3 95.2(3) . . ?
O2 Cd1 O3 89.3(2) . . ?
N1 Cd1 N2 70.2(3) . . ?
O2 Cd1 N2 116.7(3) . . ?
O3 Cd1 N2 89.3(2) . . ?
N1 Cd1 O4 88.3(3) . . ?
O2 Cd1 O4 83.7(2) . . ?
O3 Cd1 O4 128.8(2) . . ?
N2 Cd1 O4 138.5(3) . . ?
N1 Cd1 O1 126.5(3) . . ?
O2 Cd1 O1 53.9(3) . . ?
O3 Cd1 O1 128.0(2) . . ?
N2 Cd1 O1 79.3(3) . . ?
O4 Cd1 O1 86.7(2) . . ?
N1 Cd1 O4 87.8(2) . 2 ?
O2 Cd1 O4 89.5(2) . 2 ?
O3 Cd1 O4 53.91(19) . 2 ?
N2 Cd1 O4 135.7(2) . 2 ?
O4 Cd1 O4 75.28(19) . 2 ?
O1 Cd1 O4 141.1(2) . 2 ?
N1 Cd1 C9 90.4(3) . . ?
O2 Cd1 C9 90.6(2) . . ?
O3 Cd1 C9 26.8(2) . . ?
N2 Cd1 C9 112.5(2) . . ?
O4 Cd1 C9 102.3(2) . . ?
O1 Cd1 C9 142.6(3) . . ?
O4 Cd1 C9 27.1(2) 2 . ?
C13 O1 Cd1 88.4(6) . . ?
C13 O2 Cd1 96.6(6) . . ?
C9 O3 Cd1 95.9(5) . . ?
C9 O4 Cd1 167.1(5) 2 . ?
C9 O4 Cd1 87.6(5) 2 2 ?
Cd1 O4 Cd1 104.72(19) . 2 ?
C6 N1 N3 106.4(8) . . ?
C6 N1 Cd1 117.5(7) . . ?
N3 N1 Cd1 136.0(6) . . ?
C1 N2 C5 119.1(9) . . ?
C1 N2 Cd1 124.2(8) . . ?
C5 N2 Cd1 116.7(6) . . ?
N1 N3 C8 108.8(10) . . ?
N1 N3 H3B 125.6 . . ?
C8 N3 H3B 125.6 . . ?
N2 C1 C2 122.3(15) . . ?
N2 C1 H1A 118.9 . . ?
C2 C1 H1A 118.9 . . ?
C3 C2 C1 119.6(18) . . ?
C3 C2 H2A 120.2 . . ?
C1 C2 H2A 120.2 . . ?
C2 C3 C4 118.2(15) . . ?
C2 C3 H3A 120.9 . . ?
C4 C3 H3A 120.9 . . ?
C5 C4 C3 122.9(17) . . ?
C5 C4 H4A 118.6 . . ?
C3 C4 H4A 118.6 . . ?
N2 C5 C4 117.9(13) . . ?
N2 C5 C6 115.4(7) . . ?
C4 C5 C6 126.7(13) . . ?
N1 C6 C7 110.4(10) . . ?
N1 C6 C5 120.2(9) . . ?
C7 C6 C5 129.4(10) . . ?
C8 C7 C6 104.5(10) . . ?
C8 C7 H7A 127.8 . . ?
C6 C7 H7A 127.8 . . ?
C7 C8 N3 109.9(12) . . ?
C7 C8 H8A 125.0 . . ?
N3 C8 H8A 125.0 . . ?
O3 C9 O4 122.4(7) . 2 ?
O3 C9 C10 118.0(7) . . ?
O4 C9 C10 119.6(7) 2 . ?
O3 C9 Cd1 57.3(4) . . ?
O4 C9 Cd1 65.3(4) 2 . ?
C10 C9 Cd1 173.4(6) . . ?
C12 C10 C11 117.6(8) 2_545 . ?
C12 C10 C9 121.3(8) 2_545 . ?
C11 C10 C9 121.0(7) . . ?
C12 C11 C10 120.9(8) . . ?
C12 C11 H11A 119.5 . . ?
C10 C11 H11A 119.5 . . ?
C11 C12 C10 121.5(9) . 2_545 ?
C11 C12 H12A 119.3 . . ?
C10 C12 H12A 119.3 2_545 . ?
O1 C13 O2 120.9(9) . . ?
O1 C13 C14 120.8(9) . . ?
O2 C13 C14 118.4(10) . . ?
C15 C14 C16 119.1(8) . . ?
C15 C14 C13 121.4(8) . . ?
C16 C14 C13 119.4(9) . . ?
C14 C15 C16 121.0(9) . 2_566 ?
C14 C15 H15A 119.5 . . ?
C16 C15 H15A 119.5 2_566 . ?
C15 C16 C14 119.8(9) 2_566 . ?
C15 C16 H16A 120.1 2_566 . ?
C14 C16 H16A 120.1 . . ?
C17 C17 N4 102(7) 2_665 2_665 ?
C17 C17 C18 109(3) 2_665 . ?
N4 C17 C18 79(3) 2_665 . ?
C17 C17 N4 48(4) 2_665 . ?
N4 C17 N4 150(5) 2_665 . ?
C18 C17 N4 108.0 . . ?
C17 C17 C18 49(3) 2_665 2_665 ?
N4 C17 C18 104(3) 2_665 2_665 ?
C18 C17 C18 158(2) . 2_665 ?
N4 C17 C18 59(2) . 2_665 ?
C17 C17 N5 100(4) 2_665 2_665 ?
N4 C17 N5 40.4(13) 2_665 2_665 ?
C18 C17 N5 117(2) . 2_665 ?
N4 C17 N5 132(3) . 2_665 ?
C18 C17 N5 73.0(13) 2_665 2_665 ?
C17 C18 C19 108.0 . . ?
C17 C18 N4 41(2) . 2_665 ?
C19 C18 N4 141(3) . 2_665 ?
C17 C18 C17 22.5(17) . 2_665 ?
C19 C18 C17 93.2(15) . 2_665 ?
N4 C18 C17 49.1(14) 2_665 2_665 ?
C18 C19 N5 108.0 . . ?
C18 C19 C20 126.5(6) . . ?
N5 C19 C20 125.5(6) . . ?
N4 N5 C19 108.0 . . ?
N4 N5 C17 29.5(15) . 2_665 ?
C19 N5 C17 82.5(15) . 2_665 ?
C17 N4 N5 110(2) 2_665 . ?
C17 N4 C17 30(3) 2_665 . ?
N5 N4 C17 108.0 . . ?
C17 N4 C18 60.0(19) 2_665 2_665 ?
N5 N4 C18 161(2) . 2_665 ?
C17 N4 C18 72(3) . 2_665 ?
C23 C22 C21 120.0 . . ?
C22 C23 C24 120.0 . . ?
C22 C23 C23 110.5(15) . 2_676 ?
C24 C23 C23 110.0(15) . 2_676 ?
C20 C24 C23 120.0 . . ?
C24 C20 N6 120.0 . . ?
C24 C20 C19 120.1(3) . . ?
N6 C20 C19 119.9(3) . . ?
C20 N6 C21 120.0 . . ?
N6 C21 C22 120.0 . . ?
C29 C30 C31 120.0 . . ?
C32 C31 C30 120.0 . . ?
N7 C32 C31 148.5(18) 2_776 . ?
N7 C32 C28 44.4(17) 2_776 . ?
C31 C32 C28 120.0 . . ?
N7 C32 C25 47.2(15) 2_776 2_776 ?
C31 C32 C25 119.6(8) . 2_776 ?
C28 C32 C25 4.2(11) . 2_776 ?
C25 C28 N7 136(4) 2_776 2_776 ?
C25 C28 C32 163(4) 2_776 . ?
N7 C28 C32 53.1(16) 2_776 . ?
C25 C28 N9 60(4) 2_776 . ?
N7 C28 N9 150.1(19) 2_776 . ?
C32 C28 N9 120.0 . . ?
C25 C28 C27 62(3) 2_776 . ?
N7 C28 C27 75.1(17) 2_776 . ?
C32 C28 C27 120.5(4) . . ?
N9 C28 C27 119.5(4) . . ?
C25 C28 C26 32(3) 2_776 2_776 ?
N7 C28 C26 105(2) 2_776 2_776 ?
C32 C28 C26 146.9(11) . 2_776 ?
N9 C28 C26 91.4(11) . 2_776 ?
C27 C28 C26 30.0(10) . 2_776 ?
C25 N9 C29 137.9(13) 2_776 . ?
C25 N9 C28 19.3(13) 2_776 . ?
C29 N9 C28 120.0 . . ?
N9 C29 C30 120.0 . . ?
C28 C25 N9 101(4) 2_776 2_776 ?
C28 C25 N7 30(4) 2_776 . ?
N9 C25 N7 125(2) 2_776 . ?
C28 C25 C26 137(4) 2_776 . ?
N9 C25 C26 121(2) 2_776 . ?
N7 C25 C26 108.0 . . ?
C28 C25 C27 100(4) 2_776 2_776 ?
N9 C25 C27 152(4) 2_776 2_776 ?
N7 C25 C27 71.1(13) . 2_776 ?
C26 C25 C27 37.0(13) . 2_776 ?
C28 C25 C32 13(4) 2_776 2_776 ?
N9 C25 C32 101.5(16) 2_776 2_776 ?
N7 C25 C32 37.3(13) . 2_776 ?
C26 C25 C32 137.9(13) . 2_776 ?
C27 C25 C32 103(2) 2_776 2_776 ?
N8 C26 C27 106(3) 2_776 2_776 ?
N8 C26 C25 177(4) 2_776 . ?
C27 C26 C25 72.5(15) 2_776 . ?
N8 C26 C27 70(2) 2_776 . ?
C27 C26 C27 35.6(15) 2_776 . ?
C25 C26 C27 108.0 . . ?
N8 C26 C28 167(4) 2_776 2_776 ?
C27 C26 C28 61.9(17) 2_776 2_776 ?
C25 C26 C28 10.6(13) . 2_776 ?
C27 C26 C28 97.5(13) . 2_776 ?
C27 C27 C26 107(3) 2_776 2_776 ?
C27 C27 N8 74(2) 2_776 2_776 ?
C26 C27 N8 175(3) 2_776 2_776 ?
C27 C27 C26 38(2) 2_776 . ?
C26 C27 C26 144.4(18) 2_776 . ?
N8 C27 C26 36.3(17) 2_776 . ?
C27 C27 N8 70(2) 2_776 . ?
C26 C27 N8 36.6(18) 2_776 . ?
N8 C27 N8 144.3(16) 2_776 . ?
C26 C27 N8 108.0 . . ?
C27 C27 C25 175(4) 2_776 2_776 ?
C26 C27 C25 71(2) 2_776 2_776 ?
N8 C27 C25 109(2) 2_776 2_776 ?
C26 C27 C25 144.9(12) . 2_776 ?
N8 C27 C25 107.1(11) . 2_776 ?
C27 C27 C28 165(2) 2_776 . ?
C26 C27 C28 88.1(17) 2_776 . ?
N8 C27 C28 91.2(13) 2_776 . ?
C26 C27 C28 127.5(6) . . ?
N8 C27 C28 124.5(6) . . ?
C25 C27 C28 17.5(12) 2_776 . ?
C27 C27 N7 128(3) 2_776 2_776 ?
C26 C27 N7 124(2) 2_776 2_776 ?
N8 C27 N7 54.6(10) 2_776 2_776 ?
C26 C27 N7 90.9(17) . 2_776 ?
N8 C27 N7 161.1(17) . 2_776 ?
C25 C27 N7 54.0(18) 2_776 2_776 ?
C28 C27 N7 36.6(12) . 2_776 ?
C26 N8 C27 73(2) 2_776 2_776 ?
C26 N8 N7 146(2) 2_776 . ?
C27 N8 N7 72.3(10) 2_776 . ?
C26 N8 C27 38(2) 2_776 . ?
C27 N8 C27 35.7(10) 2_776 . ?
N7 N8 C27 108.0 . . ?
C28 N7 C32 83(2) 2_776 2_776 ?
C28 N7 N8 121.4(14) 2_776 . ?
C32 N7 N8 142(3) 2_776 . ?
C28 N7 C25 13.7(14) 2_776 . ?
C32 N7 C25 96(2) 2_776 . ?
N8 N7 C25 108.0 . . ?
C28 N7 C27 68.3(16) 2_776 2_776 ?
C32 N7 C27 138(3) 2_776 2_776 ?
N8 N7 C27 53.1(10) . 2_776 ?
C25 N7 C27 54.9(10) . 2_776 ?

loop_
_geom_bond_atom_site_label_1
_geom_bond_atom_site_label_2
_geom_bond_distance
_geom_bond_site_symmetry_2
_geom_bond_publ_flag
Cd1 N1 2.287(8) . ?
Cd1 O2 2.307(7) . ?
Cd1 O3 2.330(6) . ?
Cd1 N2 2.374(7) . ?
Cd1 O4 2.386(5) . ?
Cd1 O1 2.503(7) . ?
Cd1 O4 2.505(6) 2 ?
Cd1 C9 2.755(8) . ?
O1 C13 1.240(12) . ?
O2 C13 1.276(12) . ?
O3 C9 1.250(10) . ?
O4 C9 1.258(9) 2 ?
O4 Cd1 2.505(6) 2 ?
N1 C6 1.334(12) . ?
N1 N3 1.354(12) . ?
N2 C1 1.333(15) . ?
N2 C5 1.344(14) . ?
N3 C8 1.361(14) . ?
N3 H3B 0.8600 . ?
C1 C2 1.39(2) . ?
C1 H1A 0.9300 . ?
C2 C3 1.30(3) . ?
C2 H2A 0.9300 . ?
C3 C4 1.37(3) . ?
C3 H3A 0.9300 . ?
C4 C5 1.366(15) . ?
C4 H4A 0.9300 . ?
C5 C6 1.432(15) . ?
C6 C7 1.409(17) . ?
C7 C8 1.333(19) . ?
C7 H7A 0.9300 . ?
C8 H8A 0.9300 . ?
C9 O4 1.258(9) 2 ?
C9 C10 1.500(10) . ?
C10 C12 1.372(12) 2_545 ?
C10 C11 1.409(12) . ?
C11 C12 1.352(12) . ?
C11 H11A 0.9300 . ?
C12 C10 1.372(12) 2_545 ?
C12 H12A 0.9300 . ?
C13 C14 1.480(12) . ?
C14 C15 1.357(14) . ?
C14 C16 1.395(12) . ?
C15 C16 1.389(12) 2_566 ?
C15 H15A 0.9300 . ?
C16 C15 1.389(12) 2_566 ?
C16 H16A 0.9300 . ?
C17 C17 0.67(5) 2_665 ?
C17 N4 1.01(5) 2_665 ?
C17 C18 1.330(9) . ?
C17 N4 1.330(9) . ?
C17 C18 1.67(5) 2_665 ?
C17 N5 1.93(5) 2_665 ?
C18 C19 1.330(9) . ?
C18 N4 1.51(4) 2_665 ?
C18 C17 1.67(4) 2_665 ?
C19 N5 1.330(9) . ?
C19 C20 1.529(6) . ?
N5 N4 1.330(9) . ?
N5 C17 1.93(3) 2_665 ?
N4 C17 1.01(5) 2_665 ?
N4 C18 1.51(4) 2_665 ?
C22 C23 1.3900 . ?
C22 C21 1.3900 . ?
C23 C24 1.3900 . ?
C23 C23 1.87(3) 2_676 ?
C24 C20 1.3900 . ?
C20 N6 1.3900 . ?
N6 C21 1.3900 . ?
C30 C29 1.3900 . ?
C30 C31 1.3901 . ?
C31 C32 1.3899 . ?
C32 N7 1.12(3) 2_776 ?
C32 C28 1.3900 . ?
C32 C25 1.84(3) 2_776 ?
C28 C25 0.47(3) 2_776 ?
C28 N7 0.98(3) 2_776 ?
C28 N9 1.3901 . ?
C28 C27 1.526(6) . ?
C28 C26 1.73(2) 2_776 ?
N9 C25 1.23(3) 2_776 ?
N9 C29 1.3899 . ?
C25 C28 0.47(4) 2_776 ?
C25 N9 1.23(4) 2_776 ?
C25 N7 1.358(9) . ?
C25 C26 1.358(9) . ?
C25 C27 1.37(3) 2_776 ?
C25 C32 1.84(4) 2_776 ?
C26 N8 0.84(4) 2_776 ?
C26 C27 0.87(3) 2_776 ?
C26 C27 1.358(9) . ?
C26 C28 1.73(3) 2_776 ?
C27 C27 0.83(2) 2_776 ?
C27 C26 0.87(3) 2_776 ?
C27 N8 1.33(3) 2_776 ?
C27 N8 1.358(9) . ?
C27 C25 1.37(2) 2_776 ?
C27 N7 1.59(3) 2_776 ?
N8 C26 0.84(3) 2_776 ?
N8 C27 1.33(3) 2_776 ?
N8 N7 1.358(9) . ?
N7 C28 0.98(4) 2_776 ?
N7 C32 1.12(3) 2_776 ?
N7 C27 1.59(3) 2_776 ?

loop_
_geom_torsion_atom_site_label_1
_geom_torsion_atom_site_label_2
_geom_torsion_atom_site_label_3
_geom_torsion_atom_site_label_4
_geom_torsion
_geom_torsion_site_symmetry_1
_geom_torsion_site_symmetry_2
_geom_torsion_site_symmetry_3
_geom_torsion_site_symmetry_4
_geom_torsion_publ_flag
N1 Cd1 O1 C13 167.5(5) . . . . ?
O2 Cd1 O1 C13 -2.5(5) . . . . ?
O3 Cd1 O1 C13 -56.5(6) . . . . ?
N2 Cd1 O1 C13 -137.2(6) . . . . ?
O4 Cd1 O1 C13 82.1(5) . . . . ?
O4 Cd1 O1 C13 20.6(7) 2 . . . ?
C9 Cd1 O1 C13 -24.0(7) . . . . ?
N1 Cd1 O2 C13 -93.2(18) . . . . ?
O3 Cd1 O2 C13 142.8(5) . . . . ?
N2 Cd1 O2 C13 53.9(6) . . . . ?
O4 Cd1 O2 C13 -88.0(5) . . . . ?
O1 Cd1 O2 C13 2.5(5) . . . . ?
O4 Cd1 O2 C13 -163.3(5) 2 . . . ?
C9 Cd1 O2 C13 169.6(5) . . . . ?
N1 Cd1 O3 C9 -80.5(6) . . . . ?
O2 Cd1 O3 C9 92.8(5) . . . . ?
N2 Cd1 O3 C9 -150.5(6) . . . . ?
O4 Cd1 O3 C9 11.4(6) . . . . ?
O1 Cd1 O3 C9 133.6(5) . . . . ?
O4 Cd1 O3 C9 2.9(5) 2 . . . ?
N1 Cd1 O4 C9 -73(2) . . . 2 ?
O2 Cd1 O4 C9 107(2) . . . 2 ?
O3 Cd1 O4 C9 -169(2) . . . 2 ?
N2 Cd1 O4 C9 -17(3) . . . 2 ?
O1 Cd1 O4 C9 53(2) . . . 2 ?
O4 Cd1 O4 C9 -162(3) 2 . . 2 ?
C9 Cd1 O4 C9 -164(2) . . . 2 ?
N1 Cd1 O4 Cd1 88.1(3) . . . 2 ?
O2 Cd1 O4 Cd1 -91.1(3) . . . 2 ?
O3 Cd1 O4 Cd1 -7.1(4) . . . 2 ?
N2 Cd1 O4 Cd1 145.0(3) . . . 2 ?
O1 Cd1 O4 Cd1 -145.2(3) . . . 2 ?
O4 Cd1 O4 Cd1 0.0 2 . . 2 ?
C9 Cd1 O4 Cd1 -1.9(3) . . . 2 ?
O2 Cd1 N1 C6 149.6(15) . . . . ?
O3 Cd1 N1 C6 -86.8(7) . . . . ?
N2 Cd1 N1 C6 0.6(6) . . . . ?
O4 Cd1 N1 C6 144.4(7) . . . . ?
O1 Cd1 N1 C6 59.8(7) . . . . ?
O4 Cd1 N1 C6 -140.3(7) 2 . . . ?
C9 Cd1 N1 C6 -113.2(7) . . . . ?
O2 Cd1 N1 N3 -34(2) . . . . ?
O3 Cd1 N1 N3 89.9(9) . . . . ?
N2 Cd1 N1 N3 177.3(9) . . . . ?
O4 Cd1 N1 N3 -38.9(9) . . . . ?
O1 Cd1 N1 N3 -123.5(8) . . . . ?
O4 Cd1 N1 N3 36.4(9) 2 . . . ?
C9 Cd1 N1 N3 63.4(9) . . . . ?
N1 Cd1 N2 C1 179.1(9) . . . . ?
O2 Cd1 N2 C1 3.7(9) . . . . ?
O3 Cd1 N2 C1 -85.2(8) . . . . ?
O4 Cd1 N2 C1 116.2(9) . . . . ?
O1 Cd1 N2 C1 43.8(8) . . . . ?
O4 Cd1 N2 C1 -116.3(8) 2 . . . ?
C9 Cd1 N2 C1 -99.1(8) . . . . ?
N1 Cd1 N2 C5 1.0(6) . . . . ?
O2 Cd1 N2 C5 -174.3(6) . . . . ?
O3 Cd1 N2 C5 96.8(6) . . . . ?
O4 Cd1 N2 C5 -61.9(7) . . . . ?
O1 Cd1 N2 C5 -134.3(7) . . . . ?
O4 Cd1 N2 C5 65.6(8) 2 . . . ?
C9 Cd1 N2 C5 82.9(7) . . . . ?
C6 N1 N3 C8 1.0(11) . . . . ?
Cd1 N1 N3 C8 -176.0(8) . . . . ?
C5 N2 C1 C2 0.0(18) . . . . ?
Cd1 N2 C1 C2 -178.0(11) . . . . ?
N2 C1 C2 C3 1(3) . . . . ?
C1 C2 C3 C4 -2(3) . . . . ?
C2 C3 C4 C5 1(3) . . . . ?
C1 N2 C5 C4 -0.6(14) . . . . ?
Cd1 N2 C5 C4 177.6(8) . . . . ?
C1 N2 C5 C6 179.5(9) . . . . ?
Cd1 N2 C5 C6 -2.4(10) . . . . ?
C3 C4 C5 N2 0.0(19) . . . . ?
C3 C4 C5 C6 180.0(13) . . . . ?
N3 N1 C6 C7 -0.2(11) . . . . ?
Cd1 N1 C6 C7 177.4(7) . . . . ?
N3 N1 C6 C5 -179.7(8) . . . . ?
Cd1 N1 C6 C5 -2.1(11) . . . . ?
N2 C5 C6 N1 3.0(13) . . . . ?
C4 C5 C6 N1 -176.9(10) . . . . ?
N2 C5 C6 C7 -176.4(10) . . . . ?
C4 C5 C6 C7 3.7(18) . . . . ?
N1 C6 C7 C8 -0.6(14) . . . . ?
C5 C6 C7 C8 178.9(11) . . . . ?
C6 C7 C8 N3 1.2(15) . . . . ?
N1 N3 C8 C7 -1.4(15) . . . . ?
Cd1 O3 C9 O4 -5.5(9) . . . 2 ?
Cd1 O3 C9 C10 174.6(6) . . . . ?
N1 Cd1 C9 O3 100.8(6) . . . . ?
O2 Cd1 C9 O3 -87.2(5) . . . . ?
N2 Cd1 C9 O3 32.2(6) . . . . ?
O4 Cd1 C9 O3 -170.9(5) . . . . ?
O1 Cd1 C9 O3 -70.0(7) . . . . ?
O4 Cd1 C9 O3 -174.9(8) 2 . . . ?
N1 Cd1 C9 O4 -84.3(5) . . . 2 ?
O2 Cd1 C9 O4 87.7(5) . . . 2 ?
O3 Cd1 C9 O4 174.9(8) . . . 2 ?
N2 Cd1 C9 O4 -153.0(5) . . . 2 ?
O4 Cd1 C9 O4 4.0(6) . . . 2 ?
O1 Cd1 C9 O4 104.9(5) . . . 2 ?
N1 Cd1 C9 C10 55(5) . . . . ?
O2 Cd1 C9 C10 -133(5) . . . . ?
O3 Cd1 C9 C10 -46(5) . . . . ?
N2 Cd1 C9 C10 -14(5) . . . . ?
O4 Cd1 C9 C10 143(5) . . . . ?
O1 Cd1 C9 C10 -116(5) . . . . ?
O4 Cd1 C9 C10 139(5) 2 . . . ?
O3 C9 C10 C12 12.6(14) . . . 2_545 ?
O4 C9 C10 C12 -167.3(10) 2 . . 2_545 ?
Cd1 C9 C10 C12 56(5) . . . 2_545 ?
O3 C9 C10 C11 -163.5(10) . . . . ?
O4 C9 C10 C11 16.7(13) 2 . . . ?
Cd1 C9 C10 C11 -120(5) . . . . ?
C12 C10 C11 C12 1(2) 2_545 . . . ?
C9 C10 C11 C12 177.2(11) . . . . ?
C10 C11 C12 C10 -1(2) . . . 2_545 ?
Cd1 O1 C13 O2 4.3(8) . . . . ?
Cd1 O1 C13 C14 -175.4(7) . . . . ?
Cd1 O2 C13 O1 -4.7(9) . . . . ?
Cd1 O2 C13 C14 175.0(6) . . . . ?
O1 C13 C14 C15 -160.3(8) . . . . ?
O2 C13 C14 C15 20.1(12) . . . . ?
O1 C13 C14 C16 20.3(12) . . . . ?
O2 C13 C14 C16 -159.4(8) . . . . ?
C16 C14 C15 C16 -0.2(15) . . . 2_566 ?
C13 C14 C15 C16 -179.6(8) . . . 2_566 ?
C15 C14 C16 C15 0.2(15) . . . 2_566 ?
C13 C14 C16 C15 179.6(8) . . . 2_566 ?
C17 C17 C18 C19 -51(4) 2_665 . . . ?
N4 C17 C18 C19 -150(5) 2_665 . . . ?
N4 C17 C18 C19 0.0 . . . . ?
C18 C17 C18 C19 -51(6) 2_665 . . . ?
N5 C17 C18 C19 -163(4) 2_665 . . . ?
C17 C17 C18 N4 99(7) 2_665 . . 2_665 ?
N4 C17 C18 N4 150(5) . . . 2_665 ?
C18 C17 C18 N4 99(7) 2_665 . . 2_665 ?
N5 C17 C18 N4 -13.1(14) 2_665 . . 2_665 ?
N4 C17 C18 C17 -99(7) 2_665 . . 2_665 ?
N4 C17 C18 C17 51(4) . . . 2_665 ?
C18 C17 C18 C17 0(3) 2_665 . . 2_665 ?
N5 C17 C18 C17 -113(6) 2_665 . . 2_665 ?
C17 C18 C19 N5 0.0 . . . . ?
N4 C18 C19 N5 -31(5) 2_665 . . . ?
C17 C18 C19 N5 -17.2(17) 2_665 . . . ?
C17 C18 C19 C20 -179.99(15) . . . . ?
N4 C18 C19 C20 149(5) 2_665 . . . ?
C17 C18 C19 C20 162.8(17) 2_665 . . . ?
C18 C19 N5 N4 0.0 . . . . ?
C20 C19 N5 N4 180.00(15) . . . . ?
C18 C19 N5 C17 15.0(15) . . . 2_665 ?
C20 C19 N5 C17 -165.0(15) . . . 2_665 ?
C19 N5 N4 C17 31(3) . . . 2_665 ?
C19 N5 N4 C17 0.0 . . . . ?
C17 N5 N4 C17 -31(3) 2_665 . . . ?
C19 N5 N4 C18 87(8) . . . 2_665 ?
C17 N5 N4 C18 55(7) 2_665 . . 2_665 ?
N4 C17 N4 C17 0(3) 2_665 . . 2_665 ?
C18 C17 N4 C17 -99(4) . . . 2_665 ?
C18 C17 N4 C17 61(4) 2_665 . . 2_665 ?
N5 C17 N4 C17 61(4) 2_665 . . 2_665 ?
C17 C17 N4 N5 99(4) 2_665 . . . ?
N4 C17 N4 N5 99(6) 2_665 . . . ?
C18 C17 N4 N5 0.0 . . . . ?
C18 C17 N4 N5 160(2) 2_665 . . . ?
N5 C17 N4 N5 160(4) 2_665 . . . ?
C17 C17 N4 C18 -61(4) 2_665 . . 2_665 ?
N4 C17 N4 C18 -61(5) 2_665 . . 2_665 ?
C18 C17 N4 C18 -160(2) . . . 2_665 ?
N5 C17 N4 C18 0(4) 2_665 . . 2_665 ?
C21 C22 C23 C24 0.0 . . . . ?
C21 C22 C23 C23 -129.6(15) . . . 2_676 ?
C22 C23 C24 C20 0.0 . . . . ?
C23 C23 C24 C20 129.8(14) 2_676 . . . ?
C23 C24 C20 N6 0.0 . . . . ?
C23 C24 C20 C19 -179.8(2) . . . . ?
C18 C19 C20 C24 -46.3(13) . . . . ?
N5 C19 C20 C24 133.7(13) . . . . ?
C18 C19 C20 N6 133.9(13) . . . . ?
N5 C19 C20 N6 -46.1(13) . . . . ?
C24 C20 N6 C21 0.0 . . . . ?
C19 C20 N6 C21 179.8(2) . . . . ?
C20 N6 C21 C22 0.0 . . . . ?
C23 C22 C21 N6 0.0 . . . . ?
C29 C30 C31 C32 0.0 . . . . ?
C30 C31 C32 N7 -50(3) . . . 2_776 ?
C30 C31 C32 C28 0.0 . . . . ?
C30 C31 C32 C25 4.8(13) . . . 2_776 ?
N7 C32 C28 C25 -130(13) 2_776 . . 2_776 ?
C31 C32 C28 C25 85(12) . . . 2_776 ?
C31 C32 C28 N7 -145(2) . . . 2_776 ?
C25 C32 C28 N7 130(13) 2_776 . . 2_776 ?
N7 C32 C28 N9 145(2) 2_776 . . . ?
C31 C32 C28 N9 0.0 . . . . ?
C25 C32 C28 N9 -85(12) 2_776 . . . ?
N7 C32 C28 C27 -35(2) 2_776 . . . ?
C31 C32 C28 C27 179.98(8) . . . . ?
C25 C32 C28 C27 95(12) 2_776 . . . ?
N7 C32 C28 C26 -56(3) 2_776 . . 2_776 ?
C31 C32 C28 C26 159.3(17) . . . 2_776 ?
C25 C32 C28 C26 74(12) 2_776 . . 2_776 ?
N7 C28 N9 C25 -132(7) 2_776 . . 2_776 ?
C32 C28 N9 C25 161(5) . . . 2_776 ?
C27 C28 N9 C25 -19(5) . . . 2_776 ?
C26 C28 N9 C25 -8(4) 2_776 . . 2_776 ?
C25 C28 N9 C29 -161(5) 2_776 . . . ?
N7 C28 N9 C29 67(3) 2_776 . . . ?
C32 C28 N9 C29 0.0 . . . . ?
C27 C28 N9 C29 -179.98(8) . . . . ?
C26 C28 N9 C29 -168.9(9) 2_776 . . . ?
C25 N9 C29 C30 -9(2) 2_776 . . . ?
C28 N9 C29 C30 0.0 . . . . ?
C31 C30 C29 N9 0.0 . . . . ?
C28 C25 C26 N8 50(43) 2_776 . . 2_776 ?
N9 C25 C26 N8 -148(49) 2_776 . . 2_776 ?
N7 C25 C26 N8 59(47) . . . 2_776 ?
C27 C25 C26 N8 56(45) 2_776 . . 2_776 ?
C32 C25 C26 N8 32(46) 2_776 . . 2_776 ?
C28 C25 C26 C27 -6(6) 2_776 . . 2_776 ?
N9 C25 C26 C27 156(6) 2_776 . . 2_776 ?
N7 C25 C26 C27 3(3) . . . 2_776 ?
C32 C25 C26 C27 -24.2(18) 2_776 . . 2_776 ?
C28 C25 C26 C27 -9(9) 2_776 . . . ?
N9 C25 C26 C27 153(3) 2_776 . . . ?
N7 C25 C26 C27 0.0 . . . . ?
C27 C25 C26 C27 -3(3) 2_776 . . . ?
C32 C25 C26 C27 -27(2) 2_776 . . . ?
N9 C25 C26 C28 162(12) 2_776 . . 2_776 ?
N7 C25 C26 C28 9(9) . . . 2_776 ?
C27 C25 C26 C28 6(6) 2_776 . . 2_776 ?
C32 C25 C26 C28 -19(7) 2_776 . . 2_776 ?
N8 C26 C27 C27 -172(8) 2_776 . . 2_776 ?
C25 C26 C27 C27 5(4) . . . 2_776 ?
C28 C26 C27 C27 3(3) 2_776 . . 2_776 ?
N8 C26 C27 C26 -172(5) 2_776 . . 2_776 ?
C27 C26 C27 C26 0(4) 2_776 . . 2_776 ?
C25 C26 C27 C26 5(4) . . . 2_776 ?
C28 C26 C27 C26 3(3) 2_776 . . 2_776 ?
C27 C26 C27 N8 172(8) 2_776 . . 2_776 ?
C25 C26 C27 N8 177(4) . . . 2_776 ?
C28 C26 C27 N8 175(6) 2_776 . . 2_776 ?
N8 C26 C27 N8 -177(4) 2_776 . . . ?
C27 C26 C27 N8 -5(4) 2_776 . . . ?
C25 C26 C27 N8 0.0 . . . . ?
C28 C26 C27 N8 -1.6(16) 2_776 . . . ?
N8 C26 C27 C25 0(3) 2_776 . . 2_776 ?
C27 C26 C27 C25 172(7) 2_776 . . 2_776 ?
C25 C26 C27 C25 177(2) . . . 2_776 ?
C28 C26 C27 C25 175(4) 2_776 . . 2_776 ?
N8 C26 C27 C28 3(4) 2_776 . . . ?
C27 C26 C27 C28 175(4) 2_776 . . . ?
C25 C26 C27 C28 -179.82(17) . . . . ?
C28 C26 C27 C28 178.6(16) 2_776 . . . ?
N8 C26 C27 N7 2(3) 2_776 . . 2_776 ?
C27 C26 C27 N7 173(6) 2_776 . . 2_776 ?
C25 C26 C27 N7 178.4(16) . . . 2_776 ?
C28 C26 C27 N7 177(3) 2_776 . . 2_776 ?
C25 C28 C27 C27 -162(15) 2_776 . . 2_776 ?
N7 C28 C27 C27 8(8) 2_776 . . 2_776 ?
C32 C28 C27 C27 37(10) . . . 2_776 ?
N9 C28 C27 C27 -143(10) . . . 2_776 ?
C26 C28 C27 C27 -166(11) 2_776 . . 2_776 ?
C25 C28 C27 C26 4(4) 2_776 . . 2_776 ?
N7 C28 C27 C26 174(3) 2_776 . . 2_776 ?
C32 C28 C27 C26 -157.3(19) . . . 2_776 ?
N9 C28 C27 C26 22.6(19) . . . 2_776 ?
C25 C28 C27 N8 -172(7) 2_776 . . 2_776 ?
N7 C28 C27 N8 -1.0(5) 2_776 . . 2_776 ?
C32 C28 C27 N8 27.4(19) . . . 2_776 ?
N9 C28 C27 N8 -152.6(19) . . . 2_776 ?
C26 C28 C27 N8 -175(3) 2_776 . . 2_776 ?
C25 C28 C27 C26 -174(5) 2_776 . . . ?
N7 C28 C27 C26 -3(3) 2_776 . . . ?
C32 C28 C27 C26 25.5(10) . . . . ?
N9 C28 C27 C26 -154.6(10) . . . . ?
C26 C28 C27 C26 -177(2) 2_776 . . . ?
C25 C28 C27 N8 7(5) 2_776 . . . ?
N7 C28 C27 N8 177(3) 2_776 . . . ?
C32 C28 C27 N8 -154.3(10) . . . . ?
N9 C28 C27 N8 25.6(10) . . . . ?
C26 C28 C27 N8 3(2) 2_776 . . . ?
N7 C28 C27 C25 171(7) 2_776 . . 2_776 ?
C32 C28 C27 C25 -161(5) . . . 2_776 ?
N9 C28 C27 C25 19(5) . . . 2_776 ?
C26 C28 C27 C25 -4(4) 2_776 . . 2_776 ?
C25 C28 C27 N7 -171(7) 2_776 . . 2_776 ?
C32 C28 C27 N7 28.4(19) . . . 2_776 ?
N9 C28 C27 N7 -151.6(19) . . . 2_776 ?
C26 C28 C27 N7 -174(3) 2_776 . . 2_776 ?
C27 C27 N8 C26 172(5) 2_776 . . 2_776 ?
N8 C27 N8 C26 172(5) 2_776 . . 2_776 ?
C26 C27 N8 C26 175(4) . . . 2_776 ?
C25 C27 N8 C26 -3(3) 2_776 . . 2_776 ?
C28 C27 N8 C26 -5(4) . . . 2_776 ?
N7 C27 N8 C26 0(7) 2_776 . . 2_776 ?
C26 C27 N8 C27 -172(5) 2_776 . . 2_776 ?
N8 C27 N8 C27 0(3) 2_776 . . 2_776 ?
C26 C27 N8 C27 3(3) . . . 2_776 ?
C25 C27 N8 C27 -175(4) 2_776 . . 2_776 ?
C28 C27 N8 C27 -177(3) . . . 2_776 ?
N7 C27 N8 C27 -172(7) 2_776 . . 2_776 ?
C27 C27 N8 N7 -3(3) 2_776 . . . ?
C26 C27 N8 N7 -175(4) 2_776 . . . ?
N8 C27 N8 N7 -3(5) 2_776 . . . ?
C26 C27 N8 N7 0.0 . . . . ?
C25 C27 N8 N7 -178.1(15) 2_776 . . . ?
C28 C27 N8 N7 179.83(16) . . . . ?
N7 C27 N8 N7 -175(5) 2_776 . . . ?
C26 N8 N7 C28 -2(4) 2_776 . . 2_776 ?
C27 N8 N7 C28 1.3(18) 2_776 . . 2_776 ?
C27 N8 N7 C28 3(3) . . . 2_776 ?
C26 N8 N7 C32 120(7) 2_776 . . 2_776 ?
C27 N8 N7 C32 123(5) 2_776 . . 2_776 ?
C27 N8 N7 C32 125(4) . . . 2_776 ?
C26 N8 N7 C25 -5(4) 2_776 . . . ?
C27 N8 N7 C25 -2.0(17) 2_776 . . . ?
C27 N8 N7 C25 0.0 . . . . ?
C26 N8 N7 C27 -3(4) 2_776 . . 2_776 ?
C27 N8 N7 C27 2.0(17) . . . 2_776 ?
N9 C25 N7 C28 40(9) 2_776 . . 2_776 ?
C26 C25 N7 C28 -168(12) . . . 2_776 ?
C27 C25 N7 C28 -166(14) 2_776 . . 2_776 ?
C32 C25 N7 C28 -19(10) 2_776 . . 2_776 ?
C28 C25 N7 C32 19(10) 2_776 . . 2_776 ?
N9 C25 N7 C32 59(2) 2_776 . . 2_776 ?
C26 C25 N7 C32 -150(2) . . . 2_776 ?
C27 C25 N7 C32 -148(4) 2_776 . . 2_776 ?
C28 C25 N7 N8 168(12) 2_776 . . . ?
N9 C25 N7 N8 -152(3) 2_776 . . . ?
C26 C25 N7 N8 0.0 . . . . ?
C27 C25 N7 N8 1.9(17) 2_776 . . . ?
C32 C25 N7 N8 150(2) 2_776 . . . ?
C28 C25 N7 C27 166(14) 2_776 . . 2_776 ?
N9 C25 N7 C27 -154(5) 2_776 . . 2_776 ?
C26 C25 N7 C27 -1.9(17) . . . 2_776 ?
C32 C25 N7 C27 148(4) 2_776 . . 2_776 ?
